data_4116327
loop_
_publ_author_name
'Douglas E. Berning'
'Kattesh V. Katti'
'Charles L. Barnes'
'Wynn A. Volkert'

_publ_contact_author
;
Kattesh V. Katti
Missouri University Research Reactor
University of Missouri
Columbia, MO 65211
;
_publ_section_title
;
 Chemical and Biomedical Motifs of the Reactions of
 Hydroxymethylphosphines with Amines, Amino Acids, and Model Peptides
;
_journal_name_full 'Journal of the American Chemical Society'
_journal_page_first 1658
_journal_page_last 1664
_journal_paper_doi 10.1021/ja9827604
_journal_volume 121
_journal_year 1999
_chemical_formula_moiety 'C10 H18 N2 O4 P2 '
_chemical_formula_sum 'C10 H18 N2 O4 P2'
_chemical_formula_weight 292.21
_chemical_name_common HMPE(gly)2
_chemical_name_systematic ?
_space_group_IT_number 15
_symmetry_cell_setting monoclinic
_symmetry_space_group_name_Hall '-C 2yc'
_symmetry_space_group_name_H-M 'C 1 2/c 1'
_cell_angle_alpha 90.0
_cell_angle_beta 115.877(3)
_cell_angle_gamma 90.0
_cell_formula_units_Z 4
_cell_length_a 14.6181(11)
_cell_length_b 8.3199(7)
_cell_length_c 11.8780(9)
_cell_measurement_reflns_used 3393
_cell_measurement_temperature 293
_cell_measurement_theta_max 25.00
_cell_measurement_theta_min 5.00
_cell_volume 1299.77(18)
_computing_data_reduction 'NRCVAX DATRD2'
_computing_molecular_graphics NRCVAX
_computing_publication_material 'NRCVAX TABLES Jan 94 Version'
_computing_structure_refinement 'NRCVAX LSTSQ'
_computing_structure_solution 'NRCVAX SOLVER'
_diffrn_ambient_temperature 293
_diffrn_measurement_device 'Siemens P -1    '
_diffrn_measurement_method 'Omega scan b/P/b        '
_diffrn_radiation_monochromator graphite
_diffrn_radiation_source 'xray tube'
_diffrn_radiation_type 'Molybdenum K\a'
_diffrn_radiation_wavelength 0.70930
_diffrn_reflns_av_R_equivalents 0.040
_diffrn_reflns_limit_h_max 16
_diffrn_reflns_limit_h_min -18
_diffrn_reflns_limit_k_max 10
_diffrn_reflns_limit_k_min 0
_diffrn_reflns_limit_l_max 15
_diffrn_reflns_limit_l_min 0
_diffrn_reflns_number 3744
_diffrn_reflns_theta_max 27.00
_diffrn_reflns_theta_min 0.00
_exptl_absorpt_coefficient_mu 0.33
_exptl_absorpt_correction_T_max 1.0000
_exptl_absorpt_correction_T_min 1.0000
_exptl_absorpt_correction_type none
_exptl_crystal_density_diffrn 1.493
_exptl_crystal_F_000 616.96
_exptl_crystal_size_max 0.35
_exptl_crystal_size_mid 0.40
_exptl_crystal_size_min 0.55
_refine_diff_density_max 3.50
_refine_diff_density_min -5.10
_refine_ls_goodness_of_fit_obs 2.12
_refine_ls_matrix_type full
_refine_ls_number_parameters 110
_refine_ls_number_reflns 1366
_refine_ls_R_factor_all 0.042
_refine_ls_R_factor_obs 0.042
_refine_ls_shift/esd_max 0.005
_refine_ls_structure_factor_coef F
_refine_ls_weighting_details 'w = 1/(\s^2^(F)+0.0009F^2^)'
_refine_ls_weighting_scheme calc
_refine_ls_wR_factor_all 0.069
_refine_ls_wR_factor_obs 0.069
_reflns_number_observed 1366
_reflns_number_total 1414
_reflns_observed_criterion 'Inet > 2.0\s(Inet)'
_cod_data_source_file ja9827604_1.cif
_cod_data_source_block DB-IV-99
_cod_depositor_comments
;
The following automatic conversions were performed:

'_refine_ls_weighting_scheme' value '1/(\s^2^(F)+0.0009F^2^)' was
changed to 'calc'. New tag '_refine_ls_weighting_details' was
created. The value of the new tag was set to 'w =
1/(\s^2^(F)+0.0009F^2^)'.

Automatic conversion script
Id: cif_fix_values 3143 2015-03-26 13:38:13Z robertas 
;
_cod_original_sg_symbol_H-M 'C 2/c'
_cod_original_formula_sum 'C10 H18 N2 O4 P2 '
_cod_database_code 4116327

loop_
_symmetry_equiv_pos_as_xyz
x,y,z
-x,-y,-z
1/2+x,1/2+y,z
1/2-x,1/2-y,-z
-x,y,1/2-z
x,-y,1/2+z
1/2-x,1/2+y,1/2-z
1/2+x,1/2-y,1/2+z

loop_
_atom_site_aniso_label
_atom_site_aniso_U_11
_atom_site_aniso_U_22
_atom_site_aniso_U_33
_atom_site_aniso_U_12
_atom_site_aniso_U_13
_atom_site_aniso_U_23
_atom_site_aniso_type_symbol
P1 0.0489(4) 0.0376(3) 0.0221(3) -0.01835(16) 0.01527(24) -0.01038(12) P
O1 0.0449(7) 0.0522(8) 0.0792(10) -0.0232(6) 0.0319(7) -0.0351(7) O
O2 0.0760(10) 0.0617(9) 0.0761(10) -0.0325(7) 0.0542(9) -0.0420(8) O
N1 0.0248(6) 0.0287(6) 0.0229(6) -0.0042(4) 0.0104(4) -0.0043(4) n
C1 0.0792(13) 0.0264(8) 0.0479(10) -0.0097(8) 0.0408(9) -0.0105(7) C
C2 0.0400(8) 0.0327(7) 0.0243(7) -0.0077(6) 0.0183(6) -0.0069(5) C
C3 0.0278(7) 0.0409(8) 0.0282(7) -0.0086(6) 0.0055(6) -0.0002(6) C
C4 0.0368(8) 0.0394(8) 0.0450(9) -0.0146(6) 0.0234(7) -0.0132(7) C
C5 0.0322(8) 0.0370(7) 0.0532(10) -0.0051(6) 0.0176(7) -0.0183(7) C

loop_
_atom_site_label
_atom_site_fract_x
_atom_site_fract_y
_atom_site_fract_z
_atom_site_U_iso_or_equiv
_atom_site_thermal_displace_type
_atom_site_type_symbol
P1 0.43728(3) 0.11438(5) 0.58112(3) 0.0362(3) Uij P
O1 0.73218(11) 0.68211(18) 0.89781(15) 0.0570(9) Uij O
O2 0.60888(13) 0.54854(20) 0.92013(16) 0.0638(10) Uij O
N1 0.58689(8) 0.33087(13) 0.74403(10) 0.0255(6) Uij n
C1 0.49618(18) -0.05942(19) 0.68406(17) 0.0465(11) Uij C
C2 0.54442(12) 0.25600(17) 0.61804(13) 0.0308(7) Uij C
C3 0.36126(11) 0.21480(20) 0.65180(14) 0.0347(7) Uij C
C4 0.65163(13) 0.47209(20) 0.75544(16) 0.0384(8) Uij C
C5 0.66383(12) 0.57255(21) 0.86905(18) 0.0412(9) Uij C
H1a 0.5653(21) -0.061(3) 0.6892(23) 0.0589 Uiso H
H1b 0.4607(20) -0.144(3) 0.646(3) 0.0589 Uiso H
H2a 0.5953(16) 0.202(3) 0.6126(20) 0.0417 Uiso H
H2b 0.5184(16) 0.3412(25) 0.5522(20) 0.0417 Uiso H
H3a 0.3122(16) 0.271(3) 0.5878(21) 0.0412 Uiso H
H3b 0.3260(17) 0.1304(21) 0.6733(19) 0.0412 Uiso H
H4a 0.6124(18) 0.545(3) 0.6706(22) 0.0487 Uiso H
H4b 0.7219(18) 0.437(3) 0.7641(19) 0.0487 Uiso H
Hn 0.5304(25) 0.380(4) 0.753(4) 0.031(10) Uiso H
Ho1 0.747 0.741 0.985 0.0688 Uiso H

loop_
_atom_type_symbol
_atom_type_scat_dispersion_real
_atom_type_scat_dispersion_imag
_atom_type_scat_source
C 0.002 0.002 'International Tables Vol. IV Table 2.2B'
H 0.000 0.000 'International Tables Vol. IV Table 2.2B'
N 0.004 0.003 'International Tables Vol. IV Table 2.2B'
O 0.008 0.006 'International Tables Vol. IV Table 2.2B'
P 0.090 0.095 'International Tables Vol. IV Table 2.2B'

loop_
_geom_angle_atom_site_label_1
_geom_angle_atom_site_label_2
_geom_angle_atom_site_label_3
_geom_angle
C1 P1 C2 103.86(8)
C1 P1 C3 104.54(8)
C2 P1 C3 102.56(7)
C2 N1 C3a 113.75(11)
C2 N1 C4 113.31(11)
C3a N1 C4 111.47(12)
P1 C1 C1a 119.04(12)
P1 C2 N1 116.36(9)
P1 C3 N1a 118.62(10)
N1 C4 C5 109.80(12)
O1 C5 O2 126.21(16)
O1 C5 C4 113.59(15)

loop_
_geom_bond_atom_site_label_1
_geom_bond_atom_site_label_2
_geom_bond_distance
P1 C1 1.8461(20)
P1 C2 1.8531(14)
P1 C3 1.8579(17)
O1 C5 1.2837(21)
O2 C5 1.2160(23)
N1 C2 1.4839(17)
N1 C3a 1.4898(19)
N1 C4 1.4773(18)
C1 C1a 1.521(3)
C3 N1a 1.4898(19)
